data_2224545
loop_
_publ_author_name
'Wu, Hao'
'Xie, Min-Hao'
'Zou, Pei'
'Liu, Ya-Ling'
'He, Yong-Jun'

_publ_section_title
;
 Methyl 4-nitrobenzoate
;
_journal_coeditor_code ZS2018
_journal_issue 12
_journal_name_full 'Acta Crystallographica Section E'
_journal_page_first o3096
_journal_paper_doi 10.1107/S160053680904745X
_journal_volume 65
_journal_year 2009
_chemical_formula_iupac 'C8 H7 N O4'
_chemical_formula_moiety 'C8 H7 N O4'
_chemical_formula_sum 'C8 H7 N O4'
_chemical_formula_weight 181.15
_chemical_melting_point 369(2)
_chemical_name_systematic
;
Methyl 4-nitrobenzoate
;
_space_group_IT_number 14
_symmetry_cell_setting monoclinic
_symmetry_space_group_name_Hall '-P 2ybc'
_symmetry_space_group_name_H-M 'P 1 21/c 1'
_atom_sites_solution_hydrogens geom
_atom_sites_solution_primary direct
_atom_sites_solution_secondary difmap
_audit_creation_method SHELXL97
_cell_angle_alpha 90.00
_cell_angle_beta 116.292(4)
_cell_angle_gamma 90.00
_cell_formula_units_Z 4
_cell_length_a 7.109(3)
_cell_length_b 17.092(6)
_cell_length_c 7.193(3)
_cell_measurement_reflns_used 2257
_cell_measurement_temperature 93(2)
_cell_measurement_theta_max 27.44
_cell_measurement_theta_min 3.16
_cell_volume 783.6(5)
_computing_cell_refinement '<i>RAPID-AUTO</i> (Rigaku, 2004)'
_computing_data_collection '<i>RAPID-AUTO</i> (Rigaku, 2004)'
_computing_data_reduction '<i>RAPID-AUTO</i> (Rigaku, 2004)'
_computing_molecular_graphics '<i>SHELXTL</i> (Sheldrick, 2008)'
_computing_publication_material '<i>SHELXTL</i> (Sheldrick, 2008)'
_computing_structure_refinement '<i>SHELXL97</i> (Sheldrick, 2008)'
_computing_structure_solution '<i>SHELXS97</i> (Sheldrick, 2008)'
_diffrn_ambient_temperature 93(2)
_diffrn_measured_fraction_theta_full 0.999
_diffrn_measured_fraction_theta_max 0.999
_diffrn_measurement_device_type 'Rigaku SPIDER CCD-detector'
_diffrn_measurement_method \w
_diffrn_radiation_monochromator graphite
_diffrn_radiation_source 'rotating anode'
_diffrn_radiation_type MoK\a
_diffrn_radiation_wavelength 0.71073
_diffrn_reflns_av_R_equivalents 0.0230
_diffrn_reflns_av_sigmaI/netI 0.0246
_diffrn_reflns_limit_h_max 9
_diffrn_reflns_limit_h_min -9
_diffrn_reflns_limit_k_max 22
_diffrn_reflns_limit_k_min -20
_diffrn_reflns_limit_l_max 9
_diffrn_reflns_limit_l_min -9
_diffrn_reflns_number 6176
_diffrn_reflns_theta_full 27.45
_diffrn_reflns_theta_max 27.45
_diffrn_reflns_theta_min 3.20
_diffrn_standards_number 0
_exptl_absorpt_coefficient_mu 0.126
_exptl_absorpt_correction_T_max 0.9876
_exptl_absorpt_correction_T_min 0.9476
_exptl_absorpt_correction_type psi-scan
_exptl_absorpt_process_details '(North <i>et al.</i>, 1968)'
_exptl_crystal_colour colorless
_exptl_crystal_density_diffrn 1.536
_exptl_crystal_density_method 'not measured'
_exptl_crystal_description plate
_exptl_crystal_F_000 376
_exptl_crystal_size_max 0.43
_exptl_crystal_size_mid 0.40
_exptl_crystal_size_min 0.10
_refine_diff_density_max 0.307
_refine_diff_density_min -0.180
_refine_ls_extinction_method none
_refine_ls_goodness_of_fit_ref 1.002
_refine_ls_hydrogen_treatment constr
_refine_ls_matrix_type full
_refine_ls_number_parameters 119
_refine_ls_number_reflns 1787
_refine_ls_number_restraints 0
_refine_ls_restrained_S_all 1.002
_refine_ls_R_factor_all 0.0471
_refine_ls_R_factor_gt 0.0342
_refine_ls_shift/su_max 0.000
_refine_ls_shift/su_mean 0.000
_refine_ls_structure_factor_coef Fsqd
_refine_ls_weighting_details 'calc w=1/[\s^2^(Fo^2^)+(0.0303P)^2^+0.336P] where P=(Fo^2^+2Fc^2^)/3'
_refine_ls_weighting_scheme calc
_refine_ls_wR_factor_gt 0.0749
_refine_ls_wR_factor_ref 0.0804
_reflns_number_gt 1445
_reflns_number_total 1787
_reflns_threshold_expression I>2\s(I)
_cod_data_source_file zs2018.cif
_cod_data_source_block I
_cod_original_sg_symbol_H-M 'P 21/c'
_cod_database_code 2224545
_cod_database_fobs_code 2224545

loop_
_symmetry_equiv_pos_as_xyz
'x, y, z'
'-x, y+1/2, -z+1/2'
'-x, -y, -z'
'x, -y-1/2, z-1/2'

loop_
_atom_site_type_symbol
_atom_site_label
_atom_site_fract_x
_atom_site_fract_y
_atom_site_fract_z
_atom_site_U_iso_or_equiv
_atom_site_adp_type
_atom_site_calc_flag
_atom_site_refinement_flags
_atom_site_occupancy
_atom_site_disorder_assembly
_atom_site_disorder_group
O O1 0.35100(15) 0.66883(5) 0.67509(14) 0.0205(2) Uani d . 1 . .
O O2 0.30933(15) 0.59510(5) 0.91414(14) 0.0216(2) Uani d . 1 . .
O O3 0.14128(16) 0.28185(5) 0.23700(16) 0.0265(2) Uani d . 1 . .
O O4 0.14076(17) 0.36321(6) 0.00524(15) 0.0275(2) Uani d . 1 . .
N N1 0.15702(17) 0.34819(6) 0.17881(17) 0.0185(2) Uani d . 1 . .
C C1 0.25319(19) 0.54972(7) 0.39808(19) 0.0155(3) Uani d . 1 . .
H H1 0.2638 0.6016 0.3563 0.019 Uiso calc R 1 . .
C C2 0.21513(19) 0.48826(7) 0.2601(2) 0.0160(3) Uani d . 1 . .
H H2 0.2007 0.4971 0.1240 0.019 Uiso calc R 1 . .
C C3 0.19872(19) 0.41347(7) 0.3264(2) 0.0155(3) Uani d . 1 . .
C C4 0.21927(19) 0.39748(7) 0.5240(2) 0.0167(3) Uani d . 1 . .
H H4 0.2065 0.3456 0.5643 0.020 Uiso calc R 1 . .
C C5 0.25907(19) 0.45958(7) 0.6606(2) 0.0160(3) Uani d . 1 . .
H H5 0.2749 0.4503 0.7970 0.019 Uiso calc R 1 . .
C C6 0.27592(18) 0.53560(7) 0.59852(19) 0.0149(3) Uani d . 1 . .
C C7 0.31372(19) 0.60132(7) 0.7484(2) 0.0162(3) Uani d . 1 . .
C C8 0.3760(2) 0.73724(8) 0.8036(2) 0.0239(3) Uani d . 1 . .
H H8A 0.2532 0.7425 0.8310 0.029 Uiso calc R 1 . .
H H8B 0.3890 0.7840 0.7313 0.029 Uiso calc R 1 . .
H H8C 0.5025 0.7314 0.9351 0.029 Uiso calc R 1 . .

loop_
_atom_site_aniso_label
_atom_site_aniso_U_11
_atom_site_aniso_U_22
_atom_site_aniso_U_33
_atom_site_aniso_U_12
_atom_site_aniso_U_13
_atom_site_aniso_U_23
O1 0.0302(5) 0.0155(5) 0.0190(5) -0.0039(4) 0.0139(4) -0.0029(4)
O2 0.0259(5) 0.0241(5) 0.0167(5) -0.0026(4) 0.0111(4) -0.0005(4)
O3 0.0390(6) 0.0150(5) 0.0290(6) -0.0025(4) 0.0182(5) 0.0006(4)
O4 0.0437(6) 0.0225(5) 0.0202(5) -0.0009(5) 0.0177(5) -0.0016(4)
N1 0.0196(5) 0.0163(5) 0.0211(6) 0.0005(4) 0.0102(5) 0.0002(4)
C1 0.0151(6) 0.0144(6) 0.0172(7) -0.0002(5) 0.0075(5) 0.0022(5)
C2 0.0152(6) 0.0189(6) 0.0142(6) 0.0007(5) 0.0067(5) 0.0024(5)
C3 0.0132(6) 0.0160(6) 0.0172(6) 0.0011(5) 0.0066(5) -0.0008(5)
C4 0.0152(6) 0.0153(6) 0.0204(7) 0.0008(5) 0.0088(5) 0.0033(5)
C5 0.0143(6) 0.0196(6) 0.0150(6) 0.0012(5) 0.0071(5) 0.0036(5)
C6 0.0115(5) 0.0175(6) 0.0152(6) 0.0003(5) 0.0055(5) -0.0002(5)
C7 0.0134(6) 0.0181(6) 0.0162(6) 0.0005(5) 0.0059(5) 0.0017(5)
C8 0.0339(8) 0.0176(6) 0.0243(7) -0.0055(6) 0.0167(6) -0.0060(5)

loop_
_atom_type_symbol
_atom_type_description
_atom_type_scat_dispersion_real
_atom_type_scat_dispersion_imag
_atom_type_scat_source
C C 0.0033 0.0016 'International Tables Vol C Tables 4.2.6.8 and 6.1.1.4'
H H 0.0000 0.0000 'International Tables Vol C Tables 4.2.6.8 and 6.1.1.4'
N N 0.0061 0.0033 'International Tables Vol C Tables 4.2.6.8 and 6.1.1.4'
O O 0.0106 0.0060 'International Tables Vol C Tables 4.2.6.8 and 6.1.1.4'

loop_
_geom_angle_atom_site_label_1
_geom_angle_atom_site_label_2
_geom_angle_atom_site_label_3
_geom_angle_site_symmetry_1
_geom_angle_site_symmetry_3
_geom_angle
_geom_angle_publ_flag
C7 O1 C8 . . 115.59(10) ?
O4 N1 O3 . . 123.79(11) ?
O4 N1 C3 . . 118.11(10) ?
O3 N1 C3 . . 118.10(11) ?
C2 C1 C6 . . 120.25(12) ?
C2 C1 H1 . . 119.9 ?
C6 C1 H1 . . 119.9 ?
C1 C2 C3 . . 118.10(12) ?
C1 C2 H2 . . 121.0 ?
C3 C2 H2 . . 121.0 ?
C2 C3 C4 . . 123.11(12) ?
C2 C3 N1 . . 118.00(11) ?
C4 C3 N1 . . 118.89(11) ?
C5 C4 C3 . . 118.01(12) ?
C5 C4 H4 . . 121.0 ?
C3 C4 H4 . . 121.0 ?
C4 C5 C6 . . 120.30(12) ?
C4 C5 H5 . . 119.8 ?
C6 C5 H5 . . 119.8 ?
C5 C6 C1 . . 120.22(12) ?
C5 C6 C7 . . 118.78(11) ?
C1 C6 C7 . . 120.98(11) ?
O2 C7 O1 . . 123.89(12) ?
O2 C7 C6 . . 124.65(11) ?
O1 C7 C6 . . 111.46(11) ?
O1 C8 H8A . . 109.5 ?
O1 C8 H8B . . 109.5 ?
H8A C8 H8B . . 109.5 ?
O1 C8 H8C . . 109.5 ?
H8A C8 H8C . . 109.5 ?
H8B C8 H8C . . 109.5 ?

loop_
_geom_bond_atom_site_label_1
_geom_bond_atom_site_label_2
_geom_bond_site_symmetry_2
_geom_bond_distance
_geom_bond_publ_flag
O1 C7 . 1.3429(15) ?
O1 C8 . 1.4517(15) ?
O2 C7 . 1.2111(16) ?
O3 N1 . 1.2308(14) ?
O4 N1 . 1.2290(15) ?
N1 C3 . 1.4770(16) ?
C1 C2 . 1.3872(18) ?
C1 C6 . 1.3988(18) ?
C1 H1 . 0.9500 ?
C2 C3 . 1.3873(17) ?
C2 H2 . 0.9500 ?
C3 C4 . 1.3901(18) ?
C4 C5 . 1.3880(18) ?
C4 H4 . 0.9500 ?
C5 C6 . 1.3962(18) ?
C5 H5 . 0.9500 ?
C6 C7 . 1.4965(18) ?
C8 H8A . 0.9800 ?
C8 H8B . 0.9800 ?
C8 H8C . 0.9800 ?

loop_
_geom_hbond_atom_site_label_D
_geom_hbond_atom_site_label_H
_geom_hbond_atom_site_label_A
_geom_hbond_site_symmetry_A
_geom_hbond_distance_DH
_geom_hbond_distance_HA
_geom_hbond_distance_DA
_geom_hbond_angle_DHA
_geom_hbond_publ_flag
C1 H1 O1 . 0.95 2.3900 2.7149(19) 100 no
C2 H2 O2 1_554 0.95 2.5900 3.384(2) 141 yes
C5 H5 O4 1_556 0.95 2.5800 3.378(2) 142 yes

loop_
_geom_torsion_atom_site_label_1
_geom_torsion_atom_site_label_2
_geom_torsion_atom_site_label_3
_geom_torsion_atom_site_label_4
_geom_torsion_site_symmetry_1
_geom_torsion_site_symmetry_2
_geom_torsion_site_symmetry_3
_geom_torsion_site_symmetry_4
_geom_torsion
_geom_torsion_publ_flag
C6 C1 C2 C3 . . . . 0.59(18) ?
C1 C2 C3 C4 . . . . -0.22(18) ?
C1 C2 C3 N1 . . . . 179.66(11) ?
O4 N1 C3 C2 . . . . 0.62(17) ?
O3 N1 C3 C2 . . . . -179.62(11) ?
O4 N1 C3 C4 . . . . -179.49(12) ?
O3 N1 C3 C4 . . . . 0.27(17) ?
C2 C3 C4 C5 . . . . -0.31(18) ?
N1 C3 C4 C5 . . . . 179.80(11) ?
C3 C4 C5 C6 . . . . 0.48(18) ?
C4 C5 C6 C1 . . . . -0.12(18) ?
C4 C5 C6 C7 . . . . 178.53(11) ?
C2 C1 C6 C5 . . . . -0.43(18) ?
C2 C1 C6 C7 . . . . -179.05(11) ?
C8 O1 C7 O2 . . . . -3.17(18) ?
C8 O1 C7 C6 . . . . 176.11(10) ?
C5 C6 C7 O2 . . . . -8.15(19) ?
C1 C6 C7 O2 . . . . 170.48(12) ?
C5 C6 C7 O1 . . . . 172.58(11) ?
C1 C6 C7 O1 . . . . -8.78(16) ?

loop_
_cod_related_entry_id
_cod_related_entry_database
_cod_related_entry_code
1 ChemSpider 11586
